data_7226663
loop_
_publ_author_name
'Noonan, T. J.'
'Mzondo, B.'
'Bourne, S. A.'
'Caira, M. R.'

_publ_section_title
;
 Polymorphism of the antiviral agent clevudine
;
_journal_issue 42
_journal_name_full CrystEngComm
_journal_page_first 8172
_journal_paper_doi 10.1039/C6CE01975G
_journal_volume 18
_journal_year 2016
_chemical_absolute_configuration syn
_chemical_formula_moiety 'C10 H13 F N2 O5'
_chemical_formula_sum 'C10 H13 F N2 O5'
_chemical_formula_weight 260.22
_chemical_melting_point 'Unable to measure as phase transition occurs'
_chemical_name_common 'Clevudine (Form 2)'
_chemical_name_systematic 1-(2-Deoxy-2-fluoro-\&s-L-arabinofuranosyl)-5-methyl-2,4-(1H,3H)-pyrimidinedione
_space_group_crystal_system monoclinic
_space_group_IT_number 4
_space_group_name_Hall 'P 2yb'
_space_group_name_H-M_alt 'P 1 21 1'
_symmetry_space_group_name_Hall 'P 2yb'
_symmetry_space_group_name_H-M 'P 1 21 1'
_atom_sites_solution_hydrogens geom
_audit_creation_method SHELXL-2014/7
_audit_update_record
;
2016-08-31 deposited with the CCDC.
2016-09-27 downloaded from the CCDC.
;
_cell_angle_alpha 90
_cell_angle_beta 105.980(2)
_cell_angle_gamma 90
_cell_formula_units_Z 2
_cell_length_a 8.9716(9)
_cell_length_b 5.3099(5)
_cell_length_c 11.8624(11)
_cell_measurement_reflns_used 9445
_cell_measurement_temperature 173(2)
_cell_measurement_theta_max 28.33
_cell_measurement_theta_min 2.361
_cell_volume 543.27(9)
_computing_cell_refinement 'SAINT, V.7.60a, Bruker AXS Inc, 2006'
_computing_data_collection 'SAINT, V.7.60a, Bruker AXS Inc, 2006'
_computing_data_reduction 'SAINT, V.7.60a, Bruker AXS Inc, 2006'
_computing_molecular_graphics 'POV-Ray for Windows, 2003'
_computing_publication_material 'PLATON (A.L. Spek, 2009)'
_computing_structure_refinement 'SHELXL-2014/7 (Sheldrick, 2014)'
_computing_structure_solution 'SHELXS (Sheldrick, 1997)'
_diffrn_ambient_temperature 173(2)
_diffrn_detector_area_resol_mean n/a
_diffrn_measured_fraction_theta_full 0.999
_diffrn_measured_fraction_theta_max 0.997
_diffrn_measurement_device_type 'Bruker Apex Duo diffractometer'
_diffrn_measurement_method 'phi- and omega-scans of 0.50 deg.'
_diffrn_radiation_type MoK\a
_diffrn_radiation_wavelength 0.71073
_diffrn_reflns_av_R_equivalents 0.0223
_diffrn_reflns_av_unetI/netI 0.0153
_diffrn_reflns_Laue_measured_fraction_full 0.999
_diffrn_reflns_Laue_measured_fraction_max 0.997
_diffrn_reflns_limit_h_max 11
_diffrn_reflns_limit_h_min -11
_diffrn_reflns_limit_k_max 7
_diffrn_reflns_limit_k_min -7
_diffrn_reflns_limit_l_max 15
_diffrn_reflns_limit_l_min -15
_diffrn_reflns_number 11600
_diffrn_reflns_point_group_measured_fraction_full 0.999
_diffrn_reflns_point_group_measured_fraction_max 0.996
_diffrn_reflns_theta_full 25.242
_diffrn_reflns_theta_max 28.373
_diffrn_reflns_theta_min 2.361
_diffrn_source 'fine-focus sealed tube'
_exptl_absorpt_coefficient_mu 0.139
_exptl_absorpt_correction_T_max 0.936
_exptl_absorpt_correction_T_min 0.894
_exptl_absorpt_correction_type multi-scan
_exptl_absorpt_process_details 'SADABS (Sheldrick, 2006)'
_exptl_crystal_colour colourless
_exptl_crystal_density_diffrn 1.591
_exptl_crystal_density_method 'not measured'
_exptl_crystal_description block
_exptl_crystal_F_000 272
_exptl_crystal_recrystallization_method
'Form 2 initially crystallized in an attempted co-crystallization of clevudine and cinnamamide in ethyl acetate. Form 2 powder can be generated quantitatively by liquid-assisted grinding of Form 1 for 2 h with acetonitrile.'
_exptl_crystal_size_max 0.550
_exptl_crystal_size_mid 0.510
_exptl_crystal_size_min 0.480
_refine_diff_density_max 0.295
_refine_diff_density_min -0.290
_refine_diff_density_rms 0.076
_refine_ls_abs_structure_details
;
 Flack x determined using 1192 quotients [(I+)-(I-)]/[(I+)+(I-)]
 (Parsons, Flack and Wagner, Acta Cryst. B69 (2013) 249-259).
;
_refine_ls_abs_structure_Flack 0.3(2)
_refine_ls_extinction_method none
_refine_ls_goodness_of_fit_ref 1.053
_refine_ls_hydrogen_treatment constr
_refine_ls_matrix_type full
_refine_ls_number_parameters 166
_refine_ls_number_reflns 2705
_refine_ls_number_restraints 1
_refine_ls_restrained_S_all 1.053
_refine_ls_R_factor_all 0.0295
_refine_ls_R_factor_gt 0.0293
_refine_ls_shift/su_max 0.000
_refine_ls_shift/su_mean 0.000
_refine_ls_structure_factor_coef Fsqd
_refine_ls_weighting_details 'w=1/[\s^2^(Fo^2^)+(0.0542P)^2^+0.0843P] where P=(Fo^2^+2Fc^2^)/3'
_refine_ls_weighting_scheme calc
_refine_ls_wR_factor_gt 0.0767
_refine_ls_wR_factor_ref 0.0769
_reflns_Friedel_coverage 0.808
_reflns_Friedel_fraction_full 0.999
_reflns_Friedel_fraction_max 0.994
_reflns_number_gt 2677
_reflns_number_total 2705
_reflns_threshold_expression 'I > 2\s(I)'
_cod_data_source_file c6ce01975g2.cif
_cod_data_source_block clevudine2
_cod_depositor_comments 'Adding full bibliography for 7226662--7226664.cif.'
_cod_database_code 7226663
_shelx_shelxl_version_number 2014/7
_shelx_space_group_comment
;
The symmetry employed for this shelxl refinement is uniquely defined
by the following loop, which should always be used as a source of
symmetry information in preference to the above space-group names.
They are only intended as comments.
;
_shelx_estimated_absorpt_t_min 0.928
_shelx_estimated_absorpt_t_max 0.936

loop_
_space_group_symop_operation_xyz
'x, y, z'
'-x, y+1/2, -z'

loop_
_atom_site_label
_atom_site_type_symbol
_atom_site_fract_x
_atom_site_fract_y
_atom_site_fract_z
_atom_site_U_iso_or_equiv
_atom_site_adp_type
_atom_site_occupancy
_atom_site_site_symmetry_order
_atom_site_calc_flag
_atom_site_refinement_flags_posn
_atom_site_refinement_flags_adp
F6 F 0.35014(11) 0.27845(19) 0.67733(9) 0.0201(2) Uani 1 1 d . .
O16 O -0.06983(13) 0.6970(2) 0.52919(10) 0.0197(2) Uani 1 1 d . .
N12 N -0.16899(14) 0.3920(3) 0.62163(11) 0.0144(3) Uani 1 1 d . .
H12 H -0.2602 0.4125 0.5706 0.017 Uiso 1 1 calc R U
O1 O 0.31763(12) 0.7276(2) 0.79161(9) 0.0155(2) Uani 1 1 d . .
O7 O 0.45888(12) 0.8508(2) 0.56929(9) 0.0162(2) Uani 1 1 d . .
H7 H 0.5283 0.9596 0.5933 0.019 Uiso 1 1 calc R U
C15 C 0.10528(16) 0.3406(3) 0.78309(12) 0.0152(3) Uani 1 1 d . .
H15 H 0.2037 0.3248 0.8389 0.018 Uiso 1 1 calc R U
O17 O -0.27234(14) 0.0738(3) 0.70305(11) 0.0244(3) Uani 1 1 d . .
O9 O 0.57222(15) 0.6969(3) 0.98841(10) 0.0252(3) Uani 1 1 d . .
H9 H 0.5255 0.5827 1.0139 0.030 Uiso 1 1 calc R U
C3 C 0.32219(16) 0.5119(3) 0.62172(12) 0.0128(3) Uani 1 1 d . .
H3 H 0.2782 0.4978 0.5348 0.015 Uiso 1 1 calc R U
C13 C -0.15903(17) 0.2074(3) 0.70552(12) 0.0152(3) Uani 1 1 d . .
N10 N 0.08730(14) 0.5192(2) 0.69564(11) 0.0134(3) Uani 1 1 d . .
C18 C 0.0082(2) -0.0044(4) 0.88868(14) 0.0226(3) Uani 1 1 d . .
H18A H 0.1167 -0.0082 0.9358 0.034 Uiso 1 1 calc R U
H18B H -0.0215 -0.1708 0.8540 0.034 Uiso 1 1 calc R U
H18C H -0.0582 0.0406 0.9388 0.034 Uiso 1 1 calc R U
C11 C -0.05144(16) 0.5476(3) 0.60930(13) 0.0131(3) Uani 1 1 d . .
C4 C 0.47151(16) 0.6629(3) 0.65670(12) 0.0127(3) Uani 1 1 d . .
H4 H 0.5634 0.5523 0.6621 0.015 Uiso 1 1 calc R U
C2 C 0.21871(16) 0.6623(3) 0.67993(12) 0.0121(3) Uani 1 1 d . .
H2 H 0.1811 0.8183 0.6336 0.015 Uiso 1 1 calc R U
C8 C 0.58728(18) 0.6267(3) 0.87602(13) 0.0196(3) Uani 1 1 d . .
H8A H 0.5704 0.4430 0.8649 0.024 Uiso 1 1 calc R U
H8B H 0.6938 0.6646 0.8721 0.024 Uiso 1 1 calc R U
C14 C -0.01057(17) 0.1875(3) 0.79279(12) 0.0155(3) Uani 1 1 d . .
C5 C 0.47201(15) 0.7655(3) 0.77879(12) 0.0124(3) Uani 1 1 d . .
H5 H 0.4972 0.9494 0.7834 0.015 Uiso 1 1 calc R U

loop_
_atom_site_aniso_label
_atom_site_aniso_U_11
_atom_site_aniso_U_22
_atom_site_aniso_U_33
_atom_site_aniso_U_23
_atom_site_aniso_U_13
_atom_site_aniso_U_12
F6 0.0230(5) 0.0106(4) 0.0273(5) 0.0016(4) 0.0080(4) 0.0004(3)
O16 0.0142(5) 0.0198(6) 0.0224(5) 0.0076(5) 0.0006(4) -0.0001(4)
N12 0.0085(5) 0.0182(7) 0.0153(6) 0.0005(5) 0.0014(4) -0.0010(5)
O1 0.0096(4) 0.0230(6) 0.0139(5) -0.0049(4) 0.0033(4) -0.0044(4)
O7 0.0144(5) 0.0196(5) 0.0137(5) 0.0010(4) 0.0023(4) -0.0066(4)
C15 0.0123(6) 0.0190(7) 0.0131(6) 0.0022(5) 0.0017(5) -0.0017(5)
O17 0.0158(5) 0.0311(7) 0.0244(6) 0.0041(5) 0.0025(4) -0.0110(5)
O9 0.0276(6) 0.0331(7) 0.0125(5) 0.0006(5) 0.0017(4) -0.0026(5)
C3 0.0129(6) 0.0113(6) 0.0143(6) -0.0011(5) 0.0036(5) -0.0015(5)
C13 0.0125(6) 0.0190(7) 0.0145(6) -0.0007(6) 0.0043(5) -0.0031(5)
N10 0.0087(5) 0.0162(6) 0.0146(5) 0.0018(5) 0.0018(4) -0.0022(5)
C18 0.0230(7) 0.0247(8) 0.0186(7) 0.0076(6) 0.0032(6) -0.0060(7)
C11 0.0098(6) 0.0144(7) 0.0145(6) -0.0005(5) 0.0023(5) 0.0010(5)
C4 0.0102(6) 0.0153(7) 0.0123(6) -0.0005(5) 0.0027(5) -0.0008(5)
C2 0.0096(6) 0.0131(6) 0.0128(6) 0.0005(5) 0.0017(5) -0.0025(5)
C8 0.0160(7) 0.0264(9) 0.0145(7) 0.0020(6) 0.0009(5) 0.0023(6)
C14 0.0135(6) 0.0185(7) 0.0139(6) 0.0020(6) 0.0026(5) -0.0023(6)
C5 0.0089(6) 0.0152(6) 0.0125(6) -0.0007(5) 0.0017(5) -0.0024(5)

loop_
_atom_type_symbol
_atom_type_description
_atom_type_scat_dispersion_real
_atom_type_scat_dispersion_imag
_atom_type_scat_source
C C 0.0033 0.0016 'International Tables Vol C Tables 4.2.6.8 and 6.1.1.4'
H H 0.0000 0.0000 'International Tables Vol C Tables 4.2.6.8 and 6.1.1.4'
N N 0.0061 0.0033 'International Tables Vol C Tables 4.2.6.8 and 6.1.1.4'
O O 0.0106 0.0060 'International Tables Vol C Tables 4.2.6.8 and 6.1.1.4'
F F 0.0171 0.0103 'International Tables Vol C Tables 4.2.6.8 and 6.1.1.4'

loop_
_geom_angle_atom_site_label_1
_geom_angle_atom_site_label_2
_geom_angle_atom_site_label_3
_geom_angle
C11 N12 C13 126.99(12)
C11 N12 H12 116.5
C13 N12 H12 116.5
C2 O1 C5 107.83(10)
C4 O7 H7 109.5
C14 C15 N10 122.95(13)
C14 C15 H15 118.5
N10 C15 H15 118.5
C8 O9 H9 109.5
F6 C3 C4 108.06(11)
F6 C3 C2 107.68(11)
C4 C3 C2 101.60(12)
F6 C3 H3 112.9
C4 C3 H3 112.9
C2 C3 H3 112.9
O17 C13 N12 120.09(13)
O17 C13 C14 124.40(15)
N12 C13 C14 115.51(13)
C15 N10 C11 121.69(12)
C15 N10 C2 121.51(12)
C11 N10 C2 116.26(12)
C14 C18 H18A 109.5
C14 C18 H18B 109.5
H18A C18 H18B 109.5
C14 C18 H18C 109.5
H18A C18 H18C 109.5
H18B C18 H18C 109.5
O16 C11 N12 122.11(13)
O16 C11 N10 123.43(13)
N12 C11 N10 114.46(13)
O7 C4 C3 106.51(11)
O7 C4 C5 114.53(12)
C3 C4 C5 102.53(11)
O7 C4 H4 111.0
C3 C4 H4 111.0
C5 C4 H4 111.0
O1 C2 N10 109.15(11)
O1 C2 C3 104.37(11)
N10 C2 C3 113.54(12)
O1 C2 H2 109.9
N10 C2 H2 109.9
C3 C2 H2 109.9
O9 C8 C5 111.38(13)
O9 C8 H8A 109.4
C5 C8 H8A 109.4
O9 C8 H8B 109.4
C5 C8 H8B 109.4
H8A C8 H8B 108.0
C15 C14 C13 118.28(14)
C15 C14 C18 123.01(14)
C13 C14 C18 118.70(13)
O1 C5 C8 108.98(12)
O1 C5 C4 107.04(10)
C8 C5 C4 111.57(12)
O1 C5 H5 109.7
C8 C5 H5 109.7
C4 C5 H5 109.7

loop_
_geom_bond_atom_site_label_1
_geom_bond_atom_site_label_2
_geom_bond_distance
F6 C3 1.3942(18)
O16 C11 1.2136(19)
N12 C11 1.3788(19)
N12 C13 1.382(2)
N12 H12 0.8800
O1 C2 1.4197(17)
O1 C5 1.4484(16)
O7 C4 1.4208(18)
O7 H7 0.8400
C15 C14 1.349(2)
C15 N10 1.3818(19)
C15 H15 0.9500
O17 C13 1.2332(19)
O9 C8 1.4262(19)
O9 H9 0.8400
C3 C4 1.5176(19)
C3 C2 1.5262(19)
C3 H3 1.0000
C13 C14 1.4484(19)
N10 C11 1.3853(18)
N10 C2 1.4573(17)
C18 C14 1.502(2)
C18 H18A 0.9800
C18 H18B 0.9800
C18 H18C 0.9800
C4 C5 1.5463(19)
C4 H4 1.0000
C2 H2 1.0000
C8 C5 1.512(2)
C8 H8A 0.9900
C8 H8B 0.9900
C5 H5 1.0000

loop_
_geom_torsion_atom_site_label_1
_geom_torsion_atom_site_label_2
_geom_torsion_atom_site_label_3
_geom_torsion_atom_site_label_4
_geom_torsion
C11 N12 C13 O17 -176.74(15)
C11 N12 C13 C14 3.6(2)
C14 C15 N10 C11 -1.9(2)
C14 C15 N10 C2 -173.19(14)
C13 N12 C11 O16 176.54(14)
C13 N12 C11 N10 -3.7(2)
C15 N10 C11 O16 -177.62(15)
C2 N10 C11 O16 -5.9(2)
C15 N10 C11 N12 2.7(2)
C2 N10 C11 N12 174.33(12)
F6 C3 C4 O7 158.72(11)
C2 C3 C4 O7 -88.14(13)
F6 C3 C4 C5 -80.65(13)
C2 C3 C4 C5 32.50(14)
C5 O1 C2 N10 155.17(12)
C5 O1 C2 C3 33.48(15)
C15 N10 C2 O1 -39.88(18)
C11 N10 C2 O1 148.42(12)
C15 N10 C2 C3 76.08(17)
C11 N10 C2 C3 -95.62(15)
F6 C3 C2 O1 72.05(13)
C4 C3 C2 O1 -41.38(13)
F6 C3 C2 N10 -46.69(15)
C4 C3 C2 N10 -160.12(11)
N10 C15 C14 C13 1.8(2)
N10 C15 C14 C18 -179.19(15)
O17 C13 C14 C15 177.99(16)
N12 C13 C14 C15 -2.4(2)
O17 C13 C14 C18 -1.1(2)
N12 C13 C14 C18 178.50(14)
C2 O1 C5 C8 -132.97(13)
C2 O1 C5 C4 -12.17(16)
O9 C8 C5 O1 -53.82(17)
O9 C8 C5 C4 -171.81(13)
O7 C4 C5 O1 101.00(13)
C3 C4 C5 O1 -13.93(15)
O7 C4 C5 C8 -139.86(12)
C3 C4 C5 C8 105.21(13)
